data_4506169
loop_
_publ_author_name
'Degenbeck, H.'
'Felten, A.-S.'
'Etxebarria, J.'
'Escudero-Ad\'an, E. C.'
'Benet-Buchholz, J.'
'Vidal-Ferran, A.'

_publ_section_title
;
 Crystallization-Induced Dynamic Resolution of Stereolabile Biaryl
 Derivatives Involving Supramolecular Interactions
;
_journal_issue 6
_journal_name_full 'Crystal Growth &amp; Design'
_journal_page_first 2719
_journal_paper_doi 10.1021/cg300044v
_journal_volume 12
_journal_year 2012
_chemical_absolute_configuration ad
_chemical_formula_sum 'C60 H64 Cu2 N4 O8'
_chemical_formula_weight 1096.23
_chemical_name_systematic
; 
 ? 
;
_space_group_IT_number 5
_symmetry_cell_setting monoclinic
_symmetry_space_group_name_Hall 'C 2y'
_symmetry_space_group_name_H-M 'C 1 2 1'
_atom_sites_solution_hydrogens geom
_atom_sites_solution_primary direct
_atom_sites_solution_secondary difmap
_audit_creation_method SHELXL-97
_cell_angle_alpha 90.00
_cell_angle_beta 117.215(8)
_cell_angle_gamma 90.00
_cell_formula_units_Z 4
_cell_length_a 30.212(8)
_cell_length_b 14.544(3)
_cell_length_c 19.125(4)
_cell_measurement_reflns_used 5316
_cell_measurement_temperature 100(2)
_cell_measurement_theta_max 24.91
_cell_measurement_theta_min 2.80
_cell_volume 7473(3)
_computing_cell_refinement 'Bruker APEX2 v2009.1-0'
_computing_data_collection 'Bruker APEX2 v2009.1-0'
_computing_data_reduction 'Bruker SAINT V7.60A'
_computing_molecular_graphics 'Bruker SHELXTL'
_computing_publication_material 'Bruker SHELXTL'
_computing_structure_refinement 'SHELXS-97 (Sheldrick, 2008)'
_computing_structure_solution 'SHELXS-97 (Sheldrick, 2008)'
_diffrn_ambient_temperature 100(2)
_diffrn_detector_area_resol_mean 512
_diffrn_detector_type '4K CCD area detector APEX II'
_diffrn_measured_fraction_theta_full 0.982
_diffrn_measured_fraction_theta_max 0.971
_diffrn_measurement_device_type 'Kappa 4-axis goniometer bruker-nonius'
_diffrn_measurement_method
;
 Fullsphere data collection, phi and omega scans
;
_diffrn_measurement_specimen_support 'magnetic support whith 10 micron nylon fiber cryoloop'
_diffrn_radiation_monochromator 'Multilayer Montel 200 mirrors'
_diffrn_radiation_type MoK\a
_diffrn_radiation_wavelength 0.71073
_diffrn_reflns_av_R_equivalents 0.1252
_diffrn_reflns_av_sigmaI/netI 0.1364
_diffrn_reflns_limit_h_max 37
_diffrn_reflns_limit_h_min -37
_diffrn_reflns_limit_k_max 18
_diffrn_reflns_limit_k_min -17
_diffrn_reflns_limit_l_max 20
_diffrn_reflns_limit_l_min -23
_diffrn_reflns_number 33846
_diffrn_reflns_theta_full 25.00
_diffrn_reflns_theta_max 26.53
_diffrn_reflns_theta_min 2.67
_diffrn_source 'rotating anode X-ray tube'
_diffrn_source_current 70
_diffrn_source_power 50
_diffrn_source_size '3 mm x 0.3 mm fine focus'
_diffrn_source_type 'Bruker-Nonius FR 591'
_exptl_absorpt_coefficient_mu 0.612
_exptl_absorpt_correction_T_max 1.00
_exptl_absorpt_correction_T_min 0.95
_exptl_absorpt_correction_type empirical
_exptl_absorpt_process_details
; 
 SADABS Version 2008/1 Bruker-Nonius
 Blessing, Acta Cryst. (1995) A51 33-38
;
_exptl_crystal_colour translucent
_exptl_crystal_density_diffrn 0.974
_exptl_crystal_density_method 'not measured'
_exptl_crystal_description Plate
_exptl_crystal_F_000 2296
_exptl_crystal_size_max 0.10
_exptl_crystal_size_mid 0.10
_exptl_crystal_size_min 0.02
_platon_squeeze_details
;
SQUEEZE implemented in Platon: Spek, A.L. J. Appl. Cryst. 2003, 36, 7-13.
;
_refine_diff_density_max 1.377
_refine_diff_density_min -0.848
_refine_diff_density_rms 0.122
_refine_ls_abs_structure_details 'Flack H D (1983), Acta Cryst. A39, 876-881'
_refine_ls_abs_structure_Flack 0.06(3)
_refine_ls_extinction_method none
_refine_ls_goodness_of_fit_ref 0.937
_refine_ls_hydrogen_treatment noref
_refine_ls_matrix_type full
_refine_ls_number_parameters 673
_refine_ls_number_reflns 12060
_refine_ls_number_restraints 6
_refine_ls_restrained_S_all 0.937
_refine_ls_R_factor_all 0.1215
_refine_ls_R_factor_gt 0.0809
_refine_ls_shift/su_max 0.000
_refine_ls_shift/su_mean 0.000
_refine_ls_structure_factor_coef Fsqd
_refine_ls_weighting_details 'calc w=1/[\s^2^(Fo^2^)+(0.1348P)^2^+0.0000P] where P=(Fo^2^+2Fc^2^)/3'
_refine_ls_weighting_scheme calc
_refine_ls_wR_factor_gt 0.2005
_refine_ls_wR_factor_ref 0.2231
_reflns_number_gt 7285
_reflns_number_total 12060
_reflns_threshold_expression >2sigma(I)
_cod_data_source_file cg300044v_si_005.cif
_cod_data_source_block je034c2
_cod_depositor_comments
;
The following automatic conversions were performed:
'_diffrn_measurement_specimen_suppport' tag replaced with
'_diffrn_measurement_specimen_support'.

Automatic conversion script
Id: cif_correct_tags 1440 2010-10-19 06:21:57Z saulius 

The following automatic conversions were performed:

'_symmetry_cell_setting' value 'Monoclinic' changed to 'monoclinic'
according to /home/saulius/struct/CIF-dictionaries/cif_core.dic
dictionary named 'cif_core.dic' version 2.4.1 from 2010-06-29.

Automatic conversion script
Id: cif_fix_values 1891 2012-01-12 08:04:46Z andrius 
;
_cod_original_sg_symbol_H-M C2
_cod_database_code 4506169

loop_
_symmetry_equiv_pos_as_xyz
'x, y, z'
'-x, y, -z'
'x+1/2, y+1/2, z'
'-x+1/2, y+1/2, -z'

loop_
_atom_site_label
_atom_site_type_symbol
_atom_site_fract_x
_atom_site_fract_y
_atom_site_fract_z
_atom_site_U_iso_or_equiv
_atom_site_adp_type
_atom_site_occupancy
_atom_site_symmetry_multiplicity
_atom_site_calc_flag
_atom_site_refinement_flags
Cu1 Cu 0.72677(3) 0.34896(5) 0.16695(5) 0.0263(3) Uani 1 1 d .
O1 O 0.71179(19) 0.2783(5) 0.2419(3) 0.0278(13) Uani 1 1 d .
N1 N 0.6580(2) 0.3431(6) 0.0774(3) 0.0272(16) Uani 1 1 d .
H1A H 0.6515 0.2853 0.0554 0.033 Uiso 1 1 calc RD
H1C H 0.6347 0.3566 0.0943 0.033 Uiso 1 1 calc R
C1 C 0.6563(3) 0.4136(6) 0.0182(4) 0.0322(18) Uani 1 1 d .
H1B H 0.6524 0.4759 0.0368 0.039 Uiso 1 1 calc R
Cu2 Cu 0.77706(3) 0.28094(5) 0.33562(5) 0.0272(3) Uani 1 1 d .
O2 O 0.7445(2) 0.4181(5) 0.3658(3) 0.0314(14) Uani 1 1 d D
N2 N 0.7465(2) 0.4191(5) 0.0949(4) 0.0324(17) Uani 1 1 d .
H2A H 0.7523 0.4799 0.1096 0.039 Uiso 1 1 calc R
H2C H 0.7750 0.3947 0.0963 0.039 Uiso 1 1 calc R
C2 C 0.6117(4) 0.3976(9) -0.0675(5) 0.049(3) Uani 1 1 d .
H2B H 0.6142 0.3345 -0.0849 0.058 Uiso 1 1 calc R
H2D H 0.5798 0.4020 -0.0648 0.058 Uiso 1 1 calc R
O3 O 0.79228(17) 0.3497(5) 0.2592(3) 0.0247(12) Uani 1 1 d .
N3 N 0.7627(2) 0.1932(5) 0.4035(3) 0.0247(15) Uani 1 1 d .
H3A H 0.7425 0.2209 0.4217 0.030 Uiso 1 1 calc R
H3D H 0.7465 0.1420 0.3749 0.030 Uiso 1 1 calc R
C3 C 0.6108(3) 0.4630(8) -0.1263(6) 0.052(3) Uani 1 1 d .
H3B H 0.6047 0.5258 -0.1126 0.062 Uiso 1 1 calc R
H3C H 0.5835 0.4470 -0.1785 0.062 Uiso 1 1 calc R
O4 O 0.7540(2) 0.2097(4) 0.1347(3) 0.0300(14) Uani 1 1 d D
N4 N 0.8442(2) 0.2909(7) 0.4284(4) 0.0348(19) Uani 1 1 d .
H4A H 0.8671 0.2579 0.4194 0.042 Uiso 1 1 calc R
H4D H 0.8542 0.3514 0.4364 0.042 Uiso 1 1 calc R
C4 C 0.6603(3) 0.4607(7) -0.1291(5) 0.053(2) Uani 1 1 d .
H4B H 0.6603 0.5083 -0.1661 0.064 Uiso 1 1 calc R
H4C H 0.6643 0.4001 -0.1491 0.064 Uiso 1 1 calc R
C5 C 0.7059(3) 0.4779(6) -0.0453(4) 0.036(2) Uani 1 1 d .
H5A H 0.7375 0.4699 -0.0486 0.043 Uiso 1 1 calc R
H5B H 0.7047 0.5419 -0.0285 0.043 Uiso 1 1 calc R
C6 C 0.7046(3) 0.4105(5) 0.0157(4) 0.0349(17) Uani 1 1 d .
H6A H 0.7071 0.3475 -0.0031 0.042 Uiso 1 1 calc R
C7 C 0.6682(3) 0.2848(8) 0.2472(5) 0.033(2) Uani 1 1 d .
C8 C 0.6434(4) 0.1952(7) 0.2436(5) 0.042(3) Uani 1 1 d .
H8A H 0.6581 0.1385 0.2408 0.051 Uiso 1 1 calc R
C9 C 0.5988(4) 0.1982(8) 0.2446(6) 0.057(3) Uani 1 1 d .
H9A H 0.5827 0.1418 0.2438 0.068 Uiso 1 1 calc R
C10 C 0.5754(4) 0.2807(10) 0.2466(7) 0.061(3) Uani 1 1 d .
H10A H 0.5437 0.2797 0.2456 0.073 Uiso 1 1 calc R
C11 C 0.5993(3) 0.3653(9) 0.2502(6) 0.049(3) Uani 1 1 d .
H11A H 0.5845 0.4217 0.2533 0.059 Uiso 1 1 calc R
C12 C 0.6465(3) 0.3641(7) 0.2491(5) 0.030(2) Uani 1 1 d .
C13 C 0.6707(3) 0.4540(6) 0.2515(5) 0.029(2) Uani 1 1 d .
C14 C 0.6441(3) 0.5243(7) 0.1951(5) 0.036(2) Uani 1 1 d .
H14A H 0.6119 0.5097 0.1544 0.043 Uiso 1 1 calc R
C15 C 0.6620(3) 0.6116(7) 0.1958(6) 0.041(2) Uani 1 1 d .
H15A H 0.6428 0.6552 0.1567 0.049 Uiso 1 1 calc R
C16 C 0.7076(3) 0.6338(7) 0.2535(5) 0.041(2) Uani 1 1 d .
H16A H 0.7198 0.6941 0.2541 0.050 Uiso 1 1 calc R
C17 C 0.7380(3) 0.5717(8) 0.3130(6) 0.042(2) Uani 1 1 d .
H17A H 0.7695 0.5888 0.3541 0.051 Uiso 1 1 calc R
C18 C 0.7183(3) 0.4825(7) 0.3073(5) 0.028(2) Uani 1 1 d .
C19 C 0.8095(3) 0.1669(5) 0.4690(4) 0.0322(17) Uani 1 1 d .
H19A H 0.8266 0.1219 0.4498 0.039 Uiso 1 1 calc R
C20 C 0.8055(3) 0.1245(6) 0.5394(5) 0.041(2) Uani 1 1 d .
H20A H 0.7869 0.0659 0.5226 0.049 Uiso 1 1 calc R
H20B H 0.7860 0.1665 0.5555 0.049 Uiso 1 1 calc R
C21 C 0.8564(4) 0.1059(7) 0.6112(5) 0.060(3) Uani 1 1 d .
H21A H 0.8512 0.0831 0.6557 0.072 Uiso 1 1 calc R
H21B H 0.8746 0.0580 0.5979 0.072 Uiso 1 1 calc R
C22 C 0.8867(4) 0.1932(10) 0.6350(7) 0.063(3) Uani 1 1 d .
H22A H 0.9200 0.1796 0.6788 0.076 Uiso 1 1 calc R
H22B H 0.8702 0.2382 0.6542 0.076 Uiso 1 1 calc R
C23 C 0.8931(3) 0.2366(7) 0.5653(6) 0.045(3) Uani 1 1 d .
H23A H 0.9123 0.2945 0.5827 0.054 Uiso 1 1 calc R
H23B H 0.9118 0.1938 0.5483 0.054 Uiso 1 1 calc R
C24 C 0.8418(3) 0.2559(5) 0.4966(5) 0.0343(19) Uani 1 1 d .
H24A H 0.8242 0.3018 0.5139 0.041 Uiso 1 1 calc R
C25 C 0.8349(3) 0.3435(7) 0.2537(4) 0.031(2) Uani 1 1 d .
C26 C 0.8609(4) 0.4205(6) 0.2534(5) 0.038(2) Uani 1 1 d .
H26A H 0.8488 0.4792 0.2580 0.046 Uiso 1 1 calc R
C27 C 0.9059(3) 0.4145(8) 0.2464(5) 0.040(2) Uani 1 1 d .
H27A H 0.9230 0.4689 0.2453 0.048 Uiso 1 1 calc R
C28 C 0.9247(3) 0.3285(8) 0.2410(5) 0.045(3) Uani 1 1 d .
H28A H 0.9544 0.3232 0.2358 0.054 Uiso 1 1 calc R
C29 C 0.8982(3) 0.2494(8) 0.2436(6) 0.044(3) Uani 1 1 d .
H29A H 0.9117 0.1907 0.2430 0.053 Uiso 1 1 calc R
C30 C 0.8543(3) 0.2533(6) 0.2469(5) 0.0262(19) Uani 1 1 d .
C31 C 0.8281(3) 0.1660(6) 0.2516(5) 0.0251(18) Uani 1 1 d .
C32 C 0.8535(3) 0.0998(7) 0.3104(5) 0.036(2) Uani 1 1 d .
H32A H 0.8868 0.1116 0.3486 0.043 Uiso 1 1 calc R
C33 C 0.8317(4) 0.0205(7) 0.3135(5) 0.039(2) Uani 1 1 d .
H33A H 0.8491 -0.0223 0.3545 0.047 Uiso 1 1 calc R
C34 C 0.7825(4) 0.0009(7) 0.2557(6) 0.044(2) Uani 1 1 d .
H34A H 0.7674 -0.0559 0.2572 0.053 Uiso 1 1 calc R
C35 C 0.7566(3) 0.0637(5) 0.1972(5) 0.0306(19) Uani 1 1 d .
H35A H 0.7235 0.0496 0.1597 0.037 Uiso 1 1 calc R
C36 C 0.7776(3) 0.1492(6) 0.1908(5) 0.032(2) Uani 1 1 d .
C1B C 0.8476(3) 0.4790(8) 0.6643(6) 0.050(3) Uani 1 1 d .
O1B O 0.8064(2) 0.5250(5) 0.6101(4) 0.0415(16) Uani 1 1 d .
H1BA H 0.8014 0.5109 0.5645 0.062 Uiso 1 1 calc RD
C2B C 0.8448(4) 0.4418(8) 0.7299(6) 0.053(3) Uani 1 1 d .
H2BA H 0.8140 0.4425 0.7322 0.063 Uiso 1 1 calc R
O2B O 0.8165(2) 0.4747(5) 0.4920(3) 0.0409(16) Uani 1 1 d D
H2B1 H 0.7978 0.4887 0.4449 0.061 Uiso 1 1 calc RD
C3B C 0.8860(5) 0.4049(11) 0.7902(7) 0.080(4) Uani 1 1 d .
H3BA H 0.8849 0.3854 0.8368 0.096 Uiso 1 1 calc R
C4B C 0.9300(5) 0.3957(12) 0.7832(6) 0.099(6) Uani 1 1 d .
H4BA H 0.9605 0.3736 0.8253 0.119 Uiso 1 1 d R
C5B C 0.9363(4) 0.4314(10) 0.7189(7) 0.070(4) Uani 1 1 d .
H5BA H 0.9670 0.4293 0.7164 0.084 Uiso 1 1 calc R
C6B C 0.8904(4) 0.4719(9) 0.6565(6) 0.055(3) Uani 1 1 d .
C7B C 0.8989(4) 0.5131(9) 0.5912(7) 0.056(3) Uani 1 1 d .
C8B C 0.9448(3) 0.5519(11) 0.6058(8) 0.080(5) Uani 1 1 d .
H8BA H 0.9696 0.5569 0.6589 0.096 Uiso 1 1 calc R
C9B C 0.9575(5) 0.5860(13) 0.5428(8) 0.087(5) Uani 1 1 d .
H9BA H 0.9886 0.6138 0.5550 0.105 Uiso 1 1 calc R
C10B C 0.9206(5) 0.5744(12) 0.4651(8) 0.082(4) Uani 1 1 d .
H10C H 0.9271 0.5920 0.4228 0.098 Uiso 1 1 calc R
C11B C 0.8741(4) 0.5370(9) 0.4494(7) 0.060(3) Uani 1 1 d .
H11C H 0.8496 0.5326 0.3960 0.072 Uiso 1 1 calc R
C12B C 0.8607(3) 0.5036(8) 0.5114(5) 0.044(3) Uani 1 1 d .
C1C C 0.6122(4) 0.1598(9) -0.1608(6) 0.058(4) Uani 1 1 d .
O1C O 0.6992(2) 0.1063(5) -0.1018(3) 0.0362(15) Uani 1 1 d .
H1CB H 0.6999 0.1195 -0.0586 0.054 Uiso 1 1 calc RD
O2C O 0.6811(2) 0.1662(4) 0.0059(4) 0.0396(17) Uani 1 1 d D
H2CA H 0.6937 0.1805 0.0537 0.059 Uiso 1 1 calc RD
C2C C 0.6606(3) 0.1502(6) -0.1606(5) 0.033(2) Uani 1 1 d .
C3C C 0.6674(4) 0.1825(8) -0.2253(6) 0.049(3) Uani 1 1 d .
H3CA H 0.6975 0.1700 -0.2278 0.059 Uiso 1 1 calc R
C4C C 0.6293(5) 0.2331(11) -0.2856(6) 0.074(4) Uani 1 1 d .
H4CA H 0.6355 0.2616 -0.3250 0.089 Uiso 1 1 calc R
C5C C 0.5866(6) 0.2411(14) -0.2880(7) 0.112(7) Uani 1 1 d .
H5CA H 0.5600 0.2673 -0.3332 0.135 Uiso 1 1 calc R
C6C C 0.5783(4) 0.2118(10) -0.2249(6) 0.071(4) Uani 1 1 d .
H6CA H 0.5476 0.2283 -0.2257 0.086 Uiso 1 1 calc R
C7C C 0.6011(3) 0.1240(9) -0.0983(6) 0.047(3) Uani 1 1 d .
C8C C 0.6345(3) 0.1293(6) -0.0171(6) 0.040(2) Uani 1 1 d .
C9C C 0.6199(4) 0.1060(8) 0.0381(6) 0.052(3) Uani 1 1 d .
H9CA H 0.6413 0.1174 0.0921 0.062 Uiso 1 1 calc R
C10C C 0.5742(4) 0.0658(9) 0.0154(8) 0.069(3) Uani 1 1 d .
H10B H 0.5644 0.0459 0.0536 0.082 Uiso 1 1 calc R
C11C C 0.5414(4) 0.0546(12) -0.0668(8) 0.077(4) Uani 1 1 d .
H11B H 0.5093 0.0282 -0.0836 0.093 Uiso 1 1 calc R
C12C C 0.5557(4) 0.0805(10) -0.1177(9) 0.080(4) Uani 1 1 d .
H12A H 0.5340 0.0694 -0.1717 0.096 Uiso 1 1 calc R

loop_
_atom_site_aniso_label
_atom_site_aniso_U_11
_atom_site_aniso_U_22
_atom_site_aniso_U_33
_atom_site_aniso_U_23
_atom_site_aniso_U_13
_atom_site_aniso_U_12
Cu1 0.0400(6) 0.0185(6) 0.0183(5) 0.0016(4) 0.0115(4) -0.0033(5)
O1 0.041(3) 0.025(3) 0.014(3) -0.007(3) 0.011(2) -0.010(3)
N1 0.039(3) 0.024(4) 0.019(3) 0.004(3) 0.014(3) -0.005(4)
C1 0.051(5) 0.019(4) 0.023(4) 0.008(3) 0.014(3) 0.002(4)
Cu2 0.0416(6) 0.0198(6) 0.0203(5) 0.0038(4) 0.0142(4) -0.0024(4)
O2 0.038(3) 0.033(4) 0.019(3) -0.003(3) 0.010(3) 0.005(3)
N2 0.032(3) 0.026(4) 0.029(4) -0.004(3) 0.005(3) -0.005(3)
C2 0.050(6) 0.068(8) 0.022(5) 0.020(5) 0.012(4) 0.000(5)
O3 0.030(3) 0.020(3) 0.020(3) 0.006(3) 0.007(2) 0.005(3)
N3 0.037(3) 0.023(3) 0.019(3) 0.005(2) 0.017(3) 0.002(3)
C3 0.046(5) 0.057(6) 0.031(5) 0.027(5) -0.002(4) -0.005(4)
O4 0.038(3) 0.018(3) 0.031(3) 0.003(3) 0.014(3) -0.003(3)
N4 0.035(4) 0.036(5) 0.030(4) 0.011(4) 0.012(3) 0.001(4)
C4 0.077(6) 0.038(5) 0.030(4) 0.012(4) 0.012(4) -0.017(4)
C5 0.060(5) 0.029(4) 0.020(4) 0.005(3) 0.019(4) -0.005(4)
C6 0.058(5) 0.020(4) 0.028(4) 0.009(3) 0.021(3) 0.000(3)
C7 0.053(5) 0.034(5) 0.018(4) 0.009(4) 0.020(4) -0.008(5)
C8 0.051(5) 0.030(5) 0.031(5) 0.010(4) 0.005(4) -0.017(4)
C9 0.044(5) 0.044(6) 0.063(7) 0.024(5) 0.007(5) -0.017(4)
C10 0.048(5) 0.068(8) 0.080(8) 0.018(7) 0.041(5) 0.002(6)
C11 0.035(5) 0.062(7) 0.051(6) 0.022(5) 0.022(4) -0.006(4)
C12 0.040(4) 0.032(5) 0.017(4) 0.008(4) 0.011(3) 0.003(4)
C13 0.035(4) 0.031(5) 0.022(4) -0.002(3) 0.015(4) 0.001(4)
C14 0.046(5) 0.042(6) 0.019(4) 0.012(4) 0.013(4) 0.003(4)
C15 0.055(5) 0.031(5) 0.038(5) 0.013(4) 0.024(4) 0.012(4)
C16 0.056(5) 0.031(5) 0.037(5) 0.006(4) 0.021(4) 0.001(4)
C17 0.033(4) 0.054(6) 0.042(5) 0.011(4) 0.020(4) 0.003(4)
C18 0.024(4) 0.037(5) 0.019(4) 0.007(4) 0.006(3) 0.013(4)
C19 0.053(4) 0.019(4) 0.024(4) -0.007(3) 0.017(3) -0.011(3)
C20 0.056(5) 0.031(5) 0.033(4) 0.007(4) 0.018(4) -0.008(4)
C21 0.080(6) 0.050(6) 0.041(5) 0.026(4) 0.020(5) -0.007(5)
C22 0.061(6) 0.087(9) 0.042(6) 0.028(6) 0.024(5) 0.001(6)
C23 0.049(5) 0.038(6) 0.041(6) -0.001(4) 0.015(4) -0.020(4)
C24 0.055(5) 0.013(4) 0.042(5) -0.004(3) 0.028(4) -0.009(3)
C25 0.042(4) 0.030(5) 0.011(4) -0.001(4) 0.004(3) -0.014(5)
C26 0.064(6) 0.015(4) 0.031(5) 0.007(3) 0.017(4) -0.008(4)
C27 0.050(5) 0.044(6) 0.029(5) -0.009(4) 0.020(4) -0.020(4)
C28 0.053(5) 0.062(7) 0.024(4) -0.005(4) 0.020(4) -0.010(5)
C29 0.038(5) 0.058(6) 0.040(5) -0.009(5) 0.021(4) -0.004(4)
C30 0.033(4) 0.027(4) 0.019(4) 0.003(3) 0.012(3) -0.003(3)
C31 0.041(4) 0.018(4) 0.019(4) 0.004(3) 0.015(3) 0.007(3)
C32 0.051(5) 0.025(5) 0.028(5) -0.001(4) 0.015(4) -0.001(4)
C33 0.068(6) 0.022(4) 0.032(5) 0.012(4) 0.027(4) 0.015(4)
C34 0.076(6) 0.017(4) 0.053(6) 0.002(4) 0.041(5) 0.002(4)
C35 0.056(5) 0.011(4) 0.025(4) -0.003(3) 0.019(4) 0.000(3)
C36 0.058(5) 0.014(4) 0.036(5) -0.006(4) 0.031(4) -0.006(4)
C1B 0.041(5) 0.047(6) 0.043(6) -0.011(5) 0.003(4) 0.017(4)
O1B 0.041(3) 0.034(4) 0.042(4) -0.006(3) 0.013(3) 0.002(3)
C2B 0.068(6) 0.048(6) 0.037(6) -0.007(5) 0.021(5) 0.017(5)
O2B 0.059(4) 0.037(4) 0.020(3) -0.002(3) 0.012(3) -0.003(3)
C3B 0.109(10) 0.084(10) 0.049(7) 0.001(7) 0.037(7) 0.025(8)
C4B 0.117(10) 0.144(14) 0.018(5) 0.001(6) 0.015(6) 0.083(10)
C5B 0.045(5) 0.092(10) 0.054(7) -0.030(6) 0.005(5) -0.002(6)
C6B 0.066(7) 0.049(7) 0.042(6) -0.016(5) 0.017(5) 0.006(6)
C7B 0.046(6) 0.056(7) 0.056(7) -0.021(6) 0.016(5) 0.015(5)
C8B 0.008(4) 0.119(12) 0.096(9) -0.035(9) 0.009(5) 0.008(5)
C9B 0.062(7) 0.129(13) 0.093(10) -0.016(9) 0.054(7) 0.003(7)
C10B 0.074(8) 0.097(11) 0.088(9) 0.021(8) 0.049(7) 0.010(7)
C11B 0.052(6) 0.059(7) 0.079(8) 0.010(6) 0.038(6) 0.015(5)
C12B 0.036(5) 0.064(7) 0.031(5) -0.016(5) 0.013(4) 0.006(5)
C1C 0.057(6) 0.066(8) 0.022(5) -0.022(5) -0.007(5) 0.021(6)
O1C 0.039(3) 0.031(4) 0.036(3) -0.003(3) 0.015(3) 0.009(3)
O2C 0.049(4) 0.024(3) 0.031(3) -0.005(3) 0.006(3) 0.007(3)
C2C 0.052(5) 0.026(5) 0.018(4) -0.012(3) 0.013(4) -0.006(4)
C3C 0.073(6) 0.039(6) 0.035(5) -0.002(4) 0.024(5) 0.010(5)
C4C 0.092(9) 0.103(11) 0.024(5) -0.001(6) 0.022(5) 0.008(7)
C5C 0.140(13) 0.155(17) 0.031(7) 0.037(8) 0.029(8) 0.077(12)
C6C 0.073(7) 0.096(10) 0.028(5) 0.006(5) 0.009(5) 0.038(7)
C7C 0.028(5) 0.059(7) 0.049(6) -0.014(5) 0.015(4) 0.006(5)
C8C 0.049(5) 0.020(5) 0.046(6) 0.003(4) 0.016(5) 0.011(4)
C9C 0.050(6) 0.047(6) 0.042(5) 0.003(5) 0.008(4) 0.014(5)
C10C 0.077(8) 0.063(8) 0.084(8) -0.003(7) 0.053(7) 0.014(6)
C11C 0.047(6) 0.118(12) 0.084(9) -0.009(8) 0.044(6) 0.012(7)
C12C 0.054(7) 0.080(10) 0.101(10) -0.046(8) 0.030(7) 0.007(6)

loop_
_atom_type_symbol
_atom_type_description
_atom_type_scat_dispersion_real
_atom_type_scat_dispersion_imag
_atom_type_scat_source
C C 0.0033 0.0016 'International Tables Vol C Tables 4.2.6.8 and 6.1.1.4'
H H 0.0000 0.0000 'International Tables Vol C Tables 4.2.6.8 and 6.1.1.4'
N N 0.0061 0.0033 'International Tables Vol C Tables 4.2.6.8 and 6.1.1.4'
O O 0.0106 0.0060 'International Tables Vol C Tables 4.2.6.8 and 6.1.1.4'
Cu Cu 0.3201 1.2651 'International Tables Vol C Tables 4.2.6.8 and 6.1.1.4'

loop_
_geom_angle_atom_site_label_1
_geom_angle_atom_site_label_2
_geom_angle_atom_site_label_3
_geom_angle
O3 Cu1 O1 79.7(2)
O3 Cu1 N1 175.8(3)
O1 Cu1 N1 96.1(2)
O3 Cu1 N2 96.9(2)
O1 Cu1 N2 176.4(2)
N1 Cu1 N2 87.3(3)
O3 Cu1 O4 84.9(2)
O1 Cu1 O4 88.0(2)
N1 Cu1 O4 95.1(3)
N2 Cu1 O4 90.5(3)
O3 Cu1 Cu2 40.16(17)
O1 Cu1 Cu2 39.59(14)
N1 Cu1 Cu2 135.6(2)
N2 Cu1 Cu2 137.06(18)
O4 Cu1 Cu2 86.18(14)
C7 O1 Cu2 121.8(5)
C7 O1 Cu1 124.4(6)
Cu2 O1 Cu1 100.6(2)
C1 N1 Cu1 106.1(5)
C6 C1 N1 107.9(6)
C6 C1 C2 110.2(7)
N1 C1 C2 113.2(7)
O1 Cu2 O3 79.2(2)
O1 Cu2 N4 176.5(4)
O3 Cu2 N4 97.7(3)
O1 Cu2 N3 98.9(3)
O3 Cu2 N3 170.6(3)
N4 Cu2 N3 84.5(3)
O1 Cu2 O2 83.4(2)
O3 Cu2 O2 90.9(2)
N4 Cu2 O2 95.0(3)
N3 Cu2 O2 98.0(2)
O1 Cu2 Cu1 39.80(18)
O3 Cu2 Cu1 39.40(14)
N4 Cu2 Cu1 137.0(2)
N3 Cu2 Cu1 138.12(18)
O2 Cu2 Cu1 85.64(13)
C18 O2 Cu2 120.5(5)
C6 N2 Cu1 106.0(5)
C3 C2 C1 113.9(9)
C25 O3 Cu1 122.6(5)
C25 O3 Cu2 125.2(5)
Cu1 O3 Cu2 100.4(2)
C19 N3 Cu2 108.2(4)
C2 C3 C4 109.9(8)
C36 O4 Cu1 118.9(5)
C24 N4 Cu2 109.2(5)
C3 C4 C5 112.0(8)
C6 C5 C4 110.7(7)
N2 C6 C1 111.3(6)
N2 C6 C5 114.6(6)
C1 C6 C5 111.9(6)
C12 C7 O1 124.2(9)
C12 C7 C8 120.8(8)
O1 C7 C8 114.7(10)
C9 C8 C7 117.0(10)
C8 C9 C10 122.9(10)
C9 C10 C11 119.7(8)
C10 C11 C12 118.5(11)
C7 C12 C11 121.0(9)
C7 C12 C13 121.2(8)
C11 C12 C13 117.8(9)
C18 C13 C14 112.8(8)
C18 C13 C12 126.9(8)
C14 C13 C12 120.3(7)
C15 C14 C13 124.4(9)
C16 C15 C14 118.5(9)
C15 C16 C17 123.3(9)
C18 C17 C16 115.4(8)
O2 C18 C13 114.8(8)
O2 C18 C17 119.4(7)
C13 C18 C17 125.4(8)
N3 C19 C20 115.2(6)
N3 C19 C24 106.6(6)
C20 C19 C24 108.9(6)
C19 C20 C21 113.8(7)
C22 C21 C20 109.9(8)
C21 C22 C23 112.2(9)
C24 C23 C22 109.5(8)
N4 C24 C23 113.2(7)
N4 C24 C19 105.7(7)
C23 C24 C19 111.6(7)
O3 C25 C26 121.2(10)
O3 C25 C30 120.1(8)
C26 C25 C30 118.6(8)
C25 C26 C27 121.5(9)
C28 C27 C26 119.9(9)
C27 C28 C29 117.9(9)
C30 C29 C28 123.3(10)
C29 C30 C25 118.6(9)
C29 C30 C31 120.9(9)
C25 C30 C31 120.2(7)
C32 C31 C36 120.8(8)
C32 C31 C30 120.5(8)
C36 C31 C30 118.5(7)
C33 C32 C31 121.4(9)
C32 C33 C34 119.9(9)
C35 C34 C33 120.2(9)
C34 C35 C36 122.6(9)
O4 C36 C35 123.7(8)
O4 C36 C31 121.2(7)
C35 C36 C31 115.0(8)
C6B C1B O1B 122.0(11)
C6B C1B C2B 120.9(10)
O1B C1B C2B 117.1(9)
C3B C2B C1B 120.3(11)
C2B C3B C4B 119.7(13)
C3B C4B C5B 123.7(11)
C4B C5B C6B 113.2(11)
C1B C6B C5B 121.9(11)
C1B C6B C7B 125.9(10)
C5B C6B C7B 111.9(10)
C8B C7B C12B 119.4(12)
C8B C7B C6B 121.5(10)
C12B C7B C6B 118.8(10)
C7B C8B C9B 124.3(11)
C10B C9B C8B 116.1(12)
C9B C10B C11B 120.4(13)
C10B C11B C12B 124.2(11)
O2B C12B C7B 124.3(10)
O2B C12B C11B 119.9(8)
C7B C12B C11B 115.6(10)
C6C C1C C2C 112.4(11)
C6C C1C C7C 123.4(11)
C2C C1C C7C 124.0(9)
O1C C2C C3C 117.8(9)
O1C C2C C1C 121.7(8)
C3C C2C C1C 120.4(9)
C4C C3C C2C 119.8(11)
C5C C4C C3C 120.8(13)
C4C C5C C6C 121.1(12)
C1C C6C C5C 124.5(12)
C12C C7C C8C 115.9(11)
C12C C7C C1C 120.2(10)
C8C C7C C1C 123.9(9)
C9C C8C O2C 119.7(9)
C9C C8C C7C 121.2(10)
O2C C8C C7C 118.9(9)
C8C C9C C10C 119.8(10)
C9C C10C C11C 119.0(12)
C12C C11C C10C 119.5(13)
C11C C12C C7C 124.0(13)

loop_
_geom_bond_atom_site_label_1
_geom_bond_atom_site_label_2
_geom_bond_distance
Cu1 O3 1.959(5)
Cu1 O1 1.977(6)
Cu1 N1 2.002(6)
Cu1 N2 2.012(7)
Cu1 O4 2.370(6)
Cu1 Cu2 3.0348(11)
O1 C7 1.369(10)
O1 Cu2 1.968(5)
N1 C1 1.511(10)
C1 C6 1.480(11)
C1 C2 1.593(11)
Cu2 O3 1.990(6)
Cu2 N4 1.998(6)
Cu2 N3 2.005(6)
Cu2 O2 2.407(6)
O2 C18 1.395(10)
N2 C6 1.470(9)
C2 C3 1.463(13)
O3 C25 1.343(10)
N3 C19 1.448(9)
C3 C4 1.522(14)
O4 C36 1.318(10)
N4 C24 1.432(11)
C4 C5 1.584(11)
C5 C6 1.541(10)
C7 C12 1.336(15)
C7 C8 1.489(14)
C8 C9 1.356(15)
C9 C10 1.402(18)
C10 C11 1.412(17)
C11 C12 1.435(13)
C12 C13 1.490(13)
C13 C18 1.405(11)
C13 C14 1.437(13)
C14 C15 1.377(14)
C15 C16 1.352(13)
C16 C17 1.414(13)
C17 C18 1.410(14)
C19 C20 1.535(11)
C19 C24 1.560(9)
C20 C21 1.548(11)
C21 C22 1.510(16)
C22 C23 1.564(14)
C23 C24 1.532(12)
C25 C26 1.368(13)
C25 C30 1.466(14)
C26 C27 1.430(14)
C27 C28 1.396(15)
C28 C29 1.417(15)
C29 C30 1.357(13)
C30 C31 1.520(12)
C31 C32 1.411(12)
C31 C36 1.454(12)
C32 C33 1.344(14)
C33 C34 1.417(13)
C34 C35 1.378(12)
C35 C36 1.426(11)
C1B C6B 1.369(15)
C1B O1B 1.375(11)
C1B C2B 1.405(16)
C2B C3B 1.362(16)
O2B C12B 1.280(11)
C3B C4B 1.403(18)
C4B C5B 1.426(19)
C5B C6B 1.478(15)
C6B C7B 1.511(17)
C7B C8B 1.402(15)
C7B C12B 1.439(13)
C8B C9B 1.505(19)
C9B C10B 1.400(18)
C10B C11B 1.406(16)
C11B C12B 1.499(15)
C1C C6C 1.406(14)
C1C C2C 1.469(15)
C1C C7C 1.476(17)
O1C C2C 1.354(10)
O2C C8C 1.377(11)
C2C C3C 1.422(13)
C3C C4C 1.407(16)
C4C C5C 1.274(18)
C5C C6C 1.408(19)
C7C C12C 1.399(15)
C7C C8C 1.415(14)
C8C C9C 1.358(14)
C9C C10C 1.376(15)
C10C C11C 1.433(17)
C11C C12C 1.288(18)

loop_
_geom_torsion_atom_site_label_1
_geom_torsion_atom_site_label_2
_geom_torsion_atom_site_label_3
_geom_torsion_atom_site_label_4
_geom_torsion
O3 Cu1 O1 C7 142.3(6)
N1 Cu1 O1 C7 -37.6(8)
N2 Cu1 O1 C7 162(4)
O4 Cu1 O1 C7 -132.5(7)
Cu2 Cu1 O1 C7 141.2(9)
O3 Cu1 O1 Cu2 1.2(4)
N1 Cu1 O1 Cu2 -178.7(3)
N2 Cu1 O1 Cu2 21(5)
O4 Cu1 O1 Cu2 86.4(3)
O3 Cu1 N1 C1 165(5)
O1 Cu1 N1 C1 165.9(5)
N2 Cu1 N1 C1 -15.3(5)
O4 Cu1 N1 C1 -105.6(5)
Cu2 Cu1 N1 C1 164.7(4)
Cu1 N1 C1 C6 39.1(7)
Cu1 N1 C1 C2 161.3(7)
C7 O1 Cu2 O3 -143.6(7)
Cu1 O1 Cu2 O3 -1.2(4)
C7 O1 Cu2 N4 -115(5)
Cu1 O1 Cu2 N4 28(5)
C7 O1 Cu2 N3 45.7(8)
Cu1 O1 Cu2 N3 -171.8(3)
C7 O1 Cu2 O2 -51.4(7)
Cu1 O1 Cu2 O2 91.1(3)
C7 O1 Cu2 Cu1 -142.5(9)
O3 Cu1 Cu2 O1 -178.2(6)
N1 Cu1 Cu2 O1 1.8(4)
N2 Cu1 Cu2 O1 -178.2(4)
O4 Cu1 Cu2 O1 -91.5(3)
O1 Cu1 Cu2 O3 178.2(6)
N1 Cu1 Cu2 O3 -180.0(5)
N2 Cu1 Cu2 O3 0.0(4)
O4 Cu1 Cu2 O3 86.6(3)
O3 Cu1 Cu2 N4 4.2(4)
O1 Cu1 Cu2 N4 -177.6(6)
N1 Cu1 Cu2 N4 -175.8(7)
N2 Cu1 Cu2 N4 4.3(5)
O4 Cu1 Cu2 N4 90.9(4)
O3 Cu1 Cu2 N3 -166.1(4)
O1 Cu1 Cu2 N3 12.1(4)
N1 Cu1 Cu2 N3 13.9(5)
N2 Cu1 Cu2 N3 -166.0(4)
O4 Cu1 Cu2 N3 -79.4(3)
O3 Cu1 Cu2 O2 96.8(3)
O1 Cu1 Cu2 O2 -85.0(3)
N1 Cu1 Cu2 O2 -83.2(4)
N2 Cu1 Cu2 O2 96.9(4)
O4 Cu1 Cu2 O2 -176.5(2)
O1 Cu2 O2 C18 -43.1(6)
O3 Cu2 O2 C18 35.9(6)
N4 Cu2 O2 C18 133.7(6)
N3 Cu2 O2 C18 -141.2(6)
Cu1 Cu2 O2 C18 -3.2(5)
O3 Cu1 N2 C6 168.7(5)
O1 Cu1 N2 C6 149(4)
N1 Cu1 N2 C6 -11.3(5)
O4 Cu1 N2 C6 83.7(5)
Cu2 Cu1 N2 C6 168.6(4)
C6 C1 C2 C3 -56.7(12)
N1 C1 C2 C3 -177.6(9)
O1 Cu1 O3 C25 143.3(7)
N1 Cu1 O3 C25 145(4)
N2 Cu1 O3 C25 -35.5(8)
O4 Cu1 O3 C25 54.4(8)
Cu2 Cu1 O3 C25 144.5(9)
O1 Cu1 O3 Cu2 -1.2(4)
N1 Cu1 O3 Cu2 0(5)
N2 Cu1 O3 Cu2 -180.0(3)
O4 Cu1 O3 Cu2 -90.1(3)
O1 Cu2 O3 C25 -142.0(6)
N4 Cu2 O3 C25 39.7(8)
N3 Cu2 O3 C25 -63.2(16)
O2 Cu2 O3 C25 134.9(7)
Cu1 Cu2 O3 C25 -143.2(9)
O1 Cu2 O3 Cu1 1.2(4)
N4 Cu2 O3 Cu1 -177.1(3)
N3 Cu2 O3 Cu1 80.0(14)
O2 Cu2 O3 Cu1 -82.0(3)
O1 Cu2 N3 C19 166.0(5)
O3 Cu2 N3 C19 88.8(14)
N4 Cu2 N3 C19 -15.2(5)
O2 Cu2 N3 C19 -109.4(5)
Cu1 Cu2 N3 C19 158.2(3)
C1 C2 C3 C4 56.0(13)
O3 Cu1 O4 C36 43.2(6)
O1 Cu1 O4 C36 -36.7(6)
N1 Cu1 O4 C36 -132.6(6)
N2 Cu1 O4 C36 140.1(6)
Cu2 Cu1 O4 C36 2.9(6)
O1 Cu2 N4 C24 144(5)
O3 Cu2 N4 C24 172.6(6)
N3 Cu2 N4 C24 -16.6(6)
O2 Cu2 N4 C24 80.9(6)
Cu1 Cu2 N4 C24 169.9(4)
C2 C3 C4 C5 -54.8(12)
C3 C4 C5 C6 53.7(10)
Cu1 N2 C6 C1 37.5(7)
Cu1 N2 C6 C5 165.7(6)
N1 C1 C6 N2 -52.3(8)
C2 C1 C6 N2 -176.4(7)
N1 C1 C6 C5 178.0(6)
C2 C1 C6 C5 53.9(9)
C4 C5 C6 N2 177.9(7)
C4 C5 C6 C1 -54.1(9)
Cu2 O1 C7 C12 86.9(9)
Cu1 O1 C7 C12 -46.6(11)
Cu2 O1 C7 C8 -98.4(8)
Cu1 O1 C7 C8 128.1(7)
C12 C7 C8 C9 -1.7(13)
O1 C7 C8 C9 -176.7(8)
C7 C8 C9 C10 1.7(16)
C8 C9 C10 C11 -1.9(17)
C9 C10 C11 C12 2.0(15)
O1 C7 C12 C11 176.3(8)
C8 C7 C12 C11 1.9(12)
O1 C7 C12 C13 -4.6(12)
C8 C7 C12 C13 -179.1(8)
C10 C11 C12 C7 -2.0(14)
C10 C11 C12 C13 178.9(9)
C7 C12 C13 C18 -56.1(13)
C11 C12 C13 C18 122.9(10)
C7 C12 C13 C14 127.1(9)
C11 C12 C13 C14 -53.8(12)
C18 C13 C14 C15 -1.9(14)
C12 C13 C14 C15 175.3(9)
C13 C14 C15 C16 -0.3(15)
C14 C15 C16 C17 0.3(15)
C15 C16 C17 C18 2.0(15)
Cu2 O2 C18 C13 71.3(8)
Cu2 O2 C18 C17 -115.9(8)
C14 C13 C18 O2 176.8(7)
C12 C13 C18 O2 -0.2(13)
C14 C13 C18 C17 4.5(14)
C12 C13 C18 C17 -172.5(9)
C16 C17 C18 O2 -176.6(7)
C16 C17 C18 C13 -4.6(15)
Cu2 N3 C19 C20 162.1(5)
Cu2 N3 C19 C24 41.2(7)
N3 C19 C20 C21 -174.4(7)
C24 C19 C20 C21 -54.8(10)
C19 C20 C21 C22 55.1(12)
C20 C21 C22 C23 -55.3(13)
C21 C22 C23 C24 57.7(13)
Cu2 N4 C24 C23 164.7(6)
Cu2 N4 C24 C19 42.2(8)
C22 C23 C24 N4 -176.6(9)
C22 C23 C24 C19 -57.5(11)
N3 C19 C24 N4 -55.5(8)
C20 C19 C24 N4 179.6(7)
N3 C19 C24 C23 -179.0(7)
C20 C19 C24 C23 56.1(9)
Cu1 O3 C25 C26 95.3(9)
Cu2 O3 C25 C26 -129.0(8)
Cu1 O3 C25 C30 -84.1(9)
Cu2 O3 C25 C30 51.6(9)
O3 C25 C26 C27 -179.1(7)
C30 C25 C26 C27 0.3(12)
C25 C26 C27 C28 -1.2(14)
C26 C27 C28 C29 -0.6(13)
C27 C28 C29 C30 3.5(14)
C28 C29 C30 C25 -4.4(14)
C28 C29 C30 C31 -178.5(8)
O3 C25 C30 C29 -178.2(8)
C26 C25 C30 C29 2.4(12)
O3 C25 C30 C31 -4.0(11)
C26 C25 C30 C31 176.6(8)
C29 C30 C31 C32 53.5(12)
C25 C30 C31 C32 -120.5(9)
C29 C30 C31 C36 -122.0(9)
C25 C30 C31 C36 63.9(11)
C36 C31 C32 C33 -1.8(14)
C30 C31 C32 C33 -177.3(8)
C31 C32 C33 C34 1.8(15)
C32 C33 C34 C35 -1.5(14)
C33 C34 C35 C36 1.3(14)
Cu1 O4 C36 C35 108.6(8)
Cu1 O4 C36 C31 -71.2(9)
C34 C35 C36 O4 178.9(8)
C34 C35 C36 C31 -1.3(13)
C32 C31 C36 O4 -178.6(8)
C30 C31 C36 O4 -3.1(12)
C32 C31 C36 C35 1.5(12)
C30 C31 C36 C35 177.0(8)
C6B C1B C2B C3B 5.6(18)
O1B C1B C2B C3B -172.4(11)
C1B C2B C3B C4B -6(2)
C2B C3B C4B C5B 7(2)
C3B C4B C5B C6B -5(2)
O1B C1B C6B C5B 173.3(10)
C2B C1B C6B C5B -4.6(17)
O1B C1B C6B C7B 1.2(18)
C2B C1B C6B C7B -176.7(11)
C4B C5B C6B C1B 4.2(18)
C4B C5B C6B C7B 177.3(12)
C1B C6B C7B C8B 141.1(12)
C5B C6B C7B C8B -31.6(15)
C1B C6B C7B C12B -45.2(17)
C5B C6B C7B C12B 142.0(11)
C12B C7B C8B C9B 1(2)
C6B C7B C8B C9B 174.1(13)
C7B C8B C9B C10B -2(2)
C8B C9B C10B C11B 3(2)
C9B C10B C11B C12B -3(2)
C8B C7B C12B O2B -175.3(11)
C6B C7B C12B O2B 11.0(17)
C8B C7B C12B C11B 0.2(16)
C6B C7B C12B C11B -173.6(10)
C10B C11B C12B O2B 176.5(12)
C10B C11B C12B C7B 0.8(18)
C6C C1C C2C O1C 176.8(9)
C7C C1C C2C O1C 0.3(15)
C6C C1C C2C C3C -6.8(14)
C7C C1C C2C C3C 176.7(10)
O1C C2C C3C C4C -176.4(10)
C1C C2C C3C C4C 7.1(15)
C2C C3C C4C C5C -8(2)
C3C C4C C5C C6C 10(3)
C2C C1C C6C C5C 8(2)
C7C C1C C6C C5C -175.2(14)
C4C C5C C6C C1C -10(3)
C6C C1C C7C C12C 45.9(17)
C2C C1C C7C C12C -137.9(11)
C6C C1C C7C C8C -135.0(12)
C2C C1C C7C C8C 41.2(17)
C12C C7C C8C C9C -9.5(16)
C1C C7C C8C C9C 171.4(11)
C12C C7C C8C O2C 176.0(9)
C1C C7C C8C O2C -3.1(15)
O2C C8C C9C C10C -177.4(9)
C7C C8C C9C C10C 8.1(16)
C8C C9C C10C C11C -3.8(18)
C9C C10C C11C C12C 1(2)
C10C C11C C12C C7C -3(2)
C8C C7C C12C C11C 7(2)
C1C C7C C12C C11C -173.7(14)

loop_
_platon_squeeze_void_nr
_platon_squeeze_void_average_x
_platon_squeeze_void_average_y
_platon_squeeze_void_average_z
_platon_squeeze_void_volume
_platon_squeeze_void_count_electrons
_platon_squeeze_void_content
1 0.000 0.063 0.001 1310 320 ' '
2 0.500 0.563 0.623 1310 320 ' '
